data_7708965
loop_
_publ_author_name
'Yimthachote, Supajittra'
'Chumsaeng, Phongnarin'
'Phomphrai, Khamphee'

_publ_section_title
;
 Complexity of imine and amine Schiff-base tin(ii) complexes: drastic
 differences of amino and pyridyl side arms
;
_journal_name_full 'Dalton Transactions'
_journal_paper_doi 10.1039/D1DT02997E
_journal_year 2021
_chemical_formula_moiety 'C27 H45 N3 O Si2 Sn'
_chemical_formula_sum 'C27 H45 N3 O Si2 Sn'
_chemical_formula_weight 602.53
_chemical_name_systematic 1b
_chemical_properties_physical Air-sensitive,Moisture-sensitive
_space_group_crystal_system monoclinic
_space_group_IT_number 14
_space_group_name_Hall '-P 2yn'
_space_group_name_H-M_alt 'P 1 21/n 1'
_atom_sites_solution_hydrogens geom
_audit_creation_date 2021-08-13
_audit_creation_method
;
Olex2 1.3
(compiled 2020.11.12 svn.r5f609507 for OlexSys, GUI svn.r6272)
;
_audit_update_record
;
2021-08-12 deposited with the CCDC.	2021-11-23 downloaded from the CCDC.
;
_cell_angle_alpha 90
_cell_angle_beta 93.329(4)
_cell_angle_gamma 90
_cell_formula_units_Z 4
_cell_length_a 8.3321(9)
_cell_length_b 20.111(2)
_cell_length_c 18.170(2)
_cell_measurement_reflns_used 9682
_cell_measurement_temperature 100(2)
_cell_measurement_theta_max 28.36
_cell_measurement_theta_min 2.32
_cell_volume 3039.6(6)
_computing_cell_refinement 'SAINT V8.40A (Bruker, 2019)'
_computing_data_reduction 'SAINT V8.40A (Bruker, 2019)'
_computing_molecular_graphics 'Olex2 1.3 (Dolomanov et al., 2009)'
_computing_publication_material 'Olex2 1.3 (Dolomanov et al., 2009)'
_computing_structure_refinement 'SHELXL 2018/3 (Sheldrick, 2015)'
_computing_structure_solution 'SHELXT 2014/5 (Sheldrick, 2014)'
_diffrn_ambient_temperature 100
_diffrn_measured_fraction_theta_full 1.000
_diffrn_measured_fraction_theta_max 1.000
_diffrn_measurement_device_type 'Bruker D8 Venture'
_diffrn_measurement_method '\f and \w scans'
_diffrn_radiation_type MoK\a
_diffrn_radiation_wavelength 0.71073
_diffrn_reflns_av_R_equivalents 0.0245
_diffrn_reflns_av_unetI/netI 0.0085
_diffrn_reflns_Laue_measured_fraction_full 1.000
_diffrn_reflns_Laue_measured_fraction_max 1.000
_diffrn_reflns_limit_h_max 10
_diffrn_reflns_limit_h_min -10
_diffrn_reflns_limit_k_max 26
_diffrn_reflns_limit_k_min -26
_diffrn_reflns_limit_l_max 23
_diffrn_reflns_limit_l_min -23
_diffrn_reflns_number 139438
_diffrn_reflns_point_group_measured_fraction_full 1.000
_diffrn_reflns_point_group_measured_fraction_max 1.000
_diffrn_reflns_theta_full 25.242
_diffrn_reflns_theta_max 27.877
_diffrn_reflns_theta_min 2.246
_diffrn_source_current 1.0
_diffrn_source_power 0.05
_diffrn_source_voltage 50.0
_diffrn_standards_number 0
_exptl_absorpt_coefficient_mu 0.942
_exptl_absorpt_correction_T_max 0.7457
_exptl_absorpt_correction_T_min 0.6717
_exptl_absorpt_correction_type multi-scan
_exptl_absorpt_process_details
;
SADABS-2016/2 (Bruker,2016/2) was used for absorption correction.
wR2(int) was 0.0577 before and 0.0435 after correction.
The Ratio of minimum to maximum transmission is 0.9008.
The \l/2 correction factor is Not present.
;
_exptl_crystal_colour 'dull light green'
_exptl_crystal_colour_lustre dull
_exptl_crystal_colour_modifier light
_exptl_crystal_colour_primary green
_exptl_crystal_density_diffrn 1.317
_exptl_crystal_description block
_exptl_crystal_F_000 1256
_exptl_crystal_size_max 0.381
_exptl_crystal_size_mid 0.309
_exptl_crystal_size_min 0.248
_refine_diff_density_max 0.750
_refine_diff_density_min -0.685
_refine_diff_density_rms 0.061
_refine_ls_extinction_method none
_refine_ls_goodness_of_fit_ref 1.111
_refine_ls_hydrogen_treatment constr
_refine_ls_matrix_type full
_refine_ls_number_parameters 347
_refine_ls_number_reflns 7251
_refine_ls_number_restraints 58
_refine_ls_restrained_S_all 1.109
_refine_ls_R_factor_all 0.0220
_refine_ls_R_factor_gt 0.0204
_refine_ls_shift/su_max 0.003
_refine_ls_shift/su_mean 0.000
_refine_ls_structure_factor_coef Fsqd
_refine_ls_weighting_details 'w=1/[\s^2^(Fo^2^)+(0.0184P)^2^+2.8477P] where P=(Fo^2^+2Fc^2^)/3'
_refine_ls_weighting_scheme calc
_refine_ls_wR_factor_gt 0.0489
_refine_ls_wR_factor_ref 0.0505
_reflns_Friedel_coverage 0.000
_reflns_number_gt 6897
_reflns_number_total 7251
_reflns_threshold_expression 'I > 2\s(I)'
_cod_data_source_file d1dt02997e2.cif
_cod_data_source_block p21_n
_cod_original_cell_volume 3039.5(6)
_cod_database_code 7708965
_shelx_shelxl_version_number 2018/3
_shelx_space_group_comment
;
The symmetry employed for this shelxl refinement is uniquely defined
by the following loop, which should always be used as a source of
symmetry information in preference to the above space-group names.
They are only intended as comments.
;
_shelx_estimated_absorpt_t_max 0.800
_shelx_estimated_absorpt_t_min 0.715
_olex2_refinement_description
;
1. Fixed Uiso
 At 1.2 times of:
  All C(H) groups, All C(H,H) groups
 At 1.5 times of:
  All C(H,H,H) groups
2. Restrained distances
 Si2-N3 \\sim Si2A-N3
 with sigma of 0.02
 C26-C25 \\sim C26A-C25A
 with sigma of 0.04
 N3-C25 \\sim N3-C25A
 with sigma of 0.04
 N3-C27 \\sim N3-C27A
 with sigma of 0.04
 C27-C25 \\sim C27A-C25A
 with sigma of 0.04
 N3-C26 \\sim N3-C26A
 with sigma of 0.04
 C27-C26 \\sim C27A-C26A
 with sigma of 0.04
 Si2-C25 \\sim Si2A-C25A
 with sigma of 0.02
 Si2-C27 \\sim Si2A-C27A
 with sigma of 0.02
 Si2-C26 \\sim Si2A-C26A
 with sigma of 0.02
3. Uiso/Uaniso restraints and constraints
C27A \\sim C27: within 1.7A with sigma of 0.04 and sigma for terminal atoms of
0.08 within 1.7A
C25 \\sim C25A: within 1.7A with sigma of 0.04 and sigma for terminal atoms of
0.08 within 1.7A
C26 \\sim C26A: within 1.7A with sigma of 0.04 and sigma for terminal atoms of
0.08 within 1.7A
Uanis(C27) = Uanis(C27A)
Uanis(C25) = Uanis(C25A)
4. Rigid body (RIGU) restrains
 Si2, C26, C25, C27, Si2A, C26A, C25A, C27A
 with sigma for 1-2 distances of 0.004 and sigma for 1-3 distances of 0.004
5. Others
 Sof(C25A)=Sof(H25D)=Sof(H25E)=Sof(H25F)=Sof(Si2A)=Sof(C26A)=Sof(H26D)=
 Sof(H26E)=Sof(H26F)=Sof(C27A)=Sof(H27D)=Sof(H27E)=Sof(H27F)=1-FVAR(1)
 Sof(Si2)=Sof(C27)=Sof(H27A)=Sof(H27B)=Sof(H27C)=Sof(C26)=Sof(H26A)=Sof(H26B)=
 Sof(H26C)=Sof(C25)=Sof(H25A)=Sof(H25B)=Sof(H25C)=FVAR(1)
6.a Secondary CH2 refined with riding coordinates:
 C1(H1A,H1B)
6.b Aromatic/amide H refined with riding coordinates:
 C7(H7), C3(H3), C4(H4), C5(H5), C6(H6), C11(H11), C13(H13)
6.c Idealised Me refined as rotating group:
 C20(H20A,H20B,H20C), C19(H19A,H19B,H19C), C21(H21A,H21B,H21C), C16(H16A,H16B,
 H16C), C17(H17A,H17B,H17C), C15(H15A,H15B,H15C), C22(H22A,H22B,H22C), C23(H23A,
 H23B,H23C), C24(H24A,H24B,H24C), C27(H27A,H27B,H27C), C26(H26A,H26B,H26C),
 C25(H25A,H25B,H25C), C25A(H25D,H25E,H25F), C26A(H26D,H26E,H26F), C27A(H27D,
 H27E,H27F)
;
_olex2_submission_special_instructions 'No special instructions were received'

loop_
_space_group_symop_operation_xyz
'x, y, z'
'-x+1/2, y+1/2, -z+1/2'
'-x, -y, -z'
'x-1/2, -y-1/2, z-1/2'

loop_
_atom_site_label
_atom_site_type_symbol
_atom_site_fract_x
_atom_site_fract_y
_atom_site_fract_z
_atom_site_U_iso_or_equiv
_atom_site_adp_type
_atom_site_occupancy
_atom_site_site_symmetry_order
_atom_site_calc_flag
_atom_site_refinement_flags_posn
_atom_site_refinement_flags_adp
_atom_site_refinement_flags_occupancy
_atom_site_disorder_assembly
_atom_site_disorder_group
Sn1 Sn 0.56574(2) 0.44585(2) 0.32760(2) 0.01289(3) Uani 1 1 d . . . . .
N1 N 0.36391(14) 0.47886(6) 0.40308(6) 0.0136(2) Uani 1 1 d . . . . .
C7 C 0.35174(16) 0.53444(7) 0.43794(7) 0.0136(2) Uani 1 1 d . . . . .
H7 H 0.266206 0.536843 0.470213 0.016 Uiso 1 1 calc R U . . .
Si1 Si 0.63417(6) 0.45569(3) 0.15405(2) 0.02419(10) Uani 1 1 d . . . . .
Si2 Si 0.33499(15) 0.52994(6) 0.19794(7) 0.0156(2) Uani 0.797(3) 1 d D . P A 1
O1 O 0.64368(13) 0.54564(5) 0.35934(6) 0.0215(2) Uani 1 1 d . . . . .
N3 N 0.49988(15) 0.47855(6) 0.21823(7) 0.0165(2) Uani 1 1 d D . . . .
C2 C 0.21149(18) 0.37908(7) 0.36039(8) 0.0166(3) Uani 1 1 d . . . . .
C3 C 0.07607(18) 0.33870(8) 0.35872(8) 0.0198(3) Uani 1 1 d . . . . .
H3 H 0.001863 0.341671 0.396348 0.024 Uiso 1 1 calc R U . . .
C4 C 0.0513(2) 0.29403(8) 0.30115(9) 0.0244(3) Uani 1 1 d . . . . .
H4 H -0.039643 0.265439 0.299104 0.029 Uiso 1 1 calc R U . . .
C5 C 0.1604(2) 0.29155(9) 0.24664(9) 0.0290(4) Uani 1 1 d . . . . .
H5 H 0.145376 0.261666 0.206338 0.035 Uiso 1 1 calc R U . . .
C6 C 0.2916(2) 0.33347(9) 0.25221(10) 0.0316(4) Uani 1 1 d . . . . .
H6 H 0.366277 0.332163 0.214648 0.038 Uiso 1 1 calc R U . . .
N2 N 0.31821(17) 0.37607(7) 0.30857(7) 0.0240(3) Uani 1 1 d . . . . .
C8 C 0.44973(16) 0.59332(7) 0.43476(7) 0.0134(2) Uani 1 1 d . . . . .
C9 C 0.59327(16) 0.59616(7) 0.39622(7) 0.0139(2) Uani 1 1 d . . . . .
C10 C 0.68566(16) 0.65680(7) 0.40134(7) 0.0134(2) Uani 1 1 d . . . . .
C18 C 0.84764(16) 0.66101(7) 0.36513(8) 0.0151(3) Uani 1 1 d . . . . .
C20 C 0.82370(19) 0.65148(9) 0.28126(8) 0.0228(3) Uani 1 1 d . . . . .
H20A H 0.774635 0.607962 0.270741 0.034 Uiso 1 1 calc R U . . .
H20B H 0.928047 0.653843 0.259138 0.034 Uiso 1 1 calc R U . . .
H20C H 0.753139 0.686548 0.260440 0.034 Uiso 1 1 calc R U . . .
C19 C 0.9299(2) 0.72831(8) 0.37920(10) 0.0264(3) Uani 1 1 d . . . . .
H19A H 0.861518 0.763825 0.357796 0.040 Uiso 1 1 calc R U . . .
H19B H 1.033649 0.728693 0.356391 0.040 Uiso 1 1 calc R U . . .
H19C H 0.947227 0.735477 0.432422 0.040 Uiso 1 1 calc R U . . .
C21 C 0.96302(17) 0.60740(8) 0.39812(9) 0.0201(3) Uani 1 1 d . . . . .
H21A H 0.980320 0.614568 0.451335 0.030 Uiso 1 1 calc R U . . .
H21B H 1.066072 0.610290 0.374916 0.030 Uiso 1 1 calc R U . . .
H21C H 0.915970 0.563287 0.389057 0.030 Uiso 1 1 calc R U . . .
C11 C 0.62751(17) 0.70921(7) 0.44132(8) 0.0154(3) Uani 1 1 d . . . . .
H11 H 0.687692 0.749353 0.443131 0.018 Uiso 1 1 calc R U . . .
C12 C 0.48429(17) 0.70714(7) 0.47981(8) 0.0150(3) Uani 1 1 d . . . . .
C13 C 0.39918(16) 0.64854(7) 0.47595(8) 0.0144(3) Uani 1 1 d . . . . .
H13 H 0.303537 0.644968 0.501706 0.017 Uiso 1 1 calc R U . . .
C14 C 0.43399(18) 0.76814(7) 0.52355(8) 0.0176(3) Uani 1 1 d . . . . .
C16 C 0.4048(3) 0.82707(9) 0.47096(10) 0.0338(4) Uani 1 1 d . . . . .
H16A H 0.503289 0.836574 0.445922 0.051 Uiso 1 1 calc R U . . .
H16B H 0.374437 0.866246 0.499053 0.051 Uiso 1 1 calc R U . . .
H16C H 0.317981 0.816053 0.434280 0.051 Uiso 1 1 calc R U . . .
C17 C 0.5676(2) 0.78612(9) 0.58196(10) 0.0291(4) Uani 1 1 d . . . . .
H17A H 0.585631 0.748698 0.615982 0.044 Uiso 1 1 calc R U . . .
H17B H 0.535461 0.825376 0.609468 0.044 Uiso 1 1 calc R U . . .
H17C H 0.667021 0.795765 0.557690 0.044 Uiso 1 1 calc R U . . .
C15 C 0.2799(2) 0.75536(8) 0.56352(10) 0.0259(3) Uani 1 1 d . . . . .
H15A H 0.191743 0.744981 0.527294 0.039 Uiso 1 1 calc R U . . .
H15B H 0.252666 0.795117 0.591368 0.039 Uiso 1 1 calc R U . . .
H15C H 0.296864 0.717798 0.597446 0.039 Uiso 1 1 calc R U . . .
C22 C 0.7945(3) 0.39984(15) 0.19707(11) 0.0503(7) Uani 1 1 d . . . . .
H22A H 0.858521 0.424533 0.234868 0.075 Uiso 1 1 calc R U . . .
H22B H 0.864379 0.384374 0.159033 0.075 Uiso 1 1 calc R U . . .
H22C H 0.744090 0.361502 0.219738 0.075 Uiso 1 1 calc R U . . .
C23 C 0.5417(2) 0.40469(9) 0.07575(9) 0.0304(4) Uani 1 1 d . . . . .
H23A H 0.474433 0.369701 0.095417 0.046 Uiso 1 1 calc R U . . .
H23B H 0.627032 0.384410 0.048371 0.046 Uiso 1 1 calc R U . . .
H23C H 0.475498 0.433417 0.042686 0.046 Uiso 1 1 calc R U . . .
C24 C 0.7329(3) 0.52925(14) 0.11236(11) 0.0542(7) Uani 1 1 d . . . . .
H24A H 0.651056 0.556741 0.086083 0.081 Uiso 1 1 calc R U . . .
H24B H 0.810817 0.513887 0.077749 0.081 Uiso 1 1 calc R U . . .
H24C H 0.788301 0.555592 0.151449 0.081 Uiso 1 1 calc R U . . .
C27 C 0.1490(3) 0.50676(13) 0.24519(12) 0.0309(5) Uani 0.797(3) 1 d D U P A 1
H27A H 0.121073 0.460400 0.233870 0.046 Uiso 0.797(3) 1 calc R U P A 1
H27B H 0.060232 0.535785 0.227835 0.046 Uiso 0.797(3) 1 calc R U P A 1
H27C H 0.168497 0.511979 0.298591 0.046 Uiso 0.797(3) 1 calc R U P A 1
C26 C 0.2664(4) 0.52658(17) 0.09776(15) 0.0263(6) Uani 0.797(3) 1 d D U P A 1
H26A H 0.355188 0.539552 0.067714 0.039 Uiso 0.797(3) 1 calc R U P A 1
H26B H 0.176013 0.557199 0.088395 0.039 Uiso 0.797(3) 1 calc R U P A 1
H26C H 0.232159 0.481224 0.084866 0.039 Uiso 0.797(3) 1 calc R U P A 1
C25 C 0.3782(3) 0.61874(11) 0.22168(18) 0.0452(7) Uani 0.797(3) 1 d D U P A 1
H25A H 0.407166 0.622492 0.274563 0.068 Uiso 0.797(3) 1 calc R U P A 1
H25B H 0.282433 0.645726 0.209309 0.068 Uiso 0.797(3) 1 calc R U P A 1
H25C H 0.467543 0.634613 0.193625 0.068 Uiso 0.797(3) 1 calc R U P A 1
C1 C 0.24887(17) 0.42711(7) 0.42244(8) 0.0166(3) Uani 1 1 d . . . . .
H1A H 0.147917 0.448568 0.436152 0.020 Uiso 1 1 calc R U . . .
H1B H 0.293762 0.402272 0.465945 0.020 Uiso 1 1 calc R U . . .
C25A C 0.4573(12) 0.6145(4) 0.1459(7) 0.0452(7) Uani 0.203(3) 1 d D U P A 2
H25D H 0.532297 0.632877 0.184247 0.068 Uiso 0.203(3) 1 calc R U P A 2
H25E H 0.371346 0.646779 0.134226 0.068 Uiso 0.203(3) 1 calc R U P A 2
H25F H 0.514863 0.605287 0.101555 0.068 Uiso 0.203(3) 1 calc R U P A 2
Si2A Si 0.3686(6) 0.5361(2) 0.1798(3) 0.0140(8) Uani 0.203(3) 1 d D . P A 2
C26A C 0.2299(15) 0.5026(6) 0.1042(7) 0.029(3) Uani 0.203(3) 1 d D U P A 2
H26D H 0.285180 0.501661 0.058102 0.043 Uiso 0.203(3) 1 calc R U P A 2
H26E H 0.134628 0.531091 0.098209 0.043 Uiso 0.203(3) 1 calc R U P A 2
H26F H 0.196987 0.457381 0.116789 0.043 Uiso 0.203(3) 1 calc R U P A 2
C27A C 0.2312(10) 0.5601(5) 0.2523(5) 0.0309(5) Uani 0.203(3) 1 d D U P A 2
H27D H 0.176061 0.520494 0.269492 0.046 Uiso 0.203(3) 1 calc R U P A 2
H27E H 0.151502 0.592027 0.231929 0.046 Uiso 0.203(3) 1 calc R U P A 2
H27F H 0.293454 0.580566 0.293791 0.046 Uiso 0.203(3) 1 calc R U P A 2

loop_
_atom_site_aniso_label
_atom_site_aniso_U_11
_atom_site_aniso_U_22
_atom_site_aniso_U_33
_atom_site_aniso_U_23
_atom_site_aniso_U_13
_atom_site_aniso_U_12
Sn1 0.01504(5) 0.01201(5) 0.01185(5) -0.00059(3) 0.00283(3) 0.00058(3)
N1 0.0135(5) 0.0158(5) 0.0117(5) -0.0008(4) 0.0012(4) -0.0048(4)
C7 0.0109(6) 0.0180(6) 0.0118(6) -0.0008(5) 0.0006(5) -0.0013(5)
Si1 0.0214(2) 0.0390(3) 0.01230(18) 0.00646(17) 0.00231(15) -0.00033(18)
Si2 0.0170(5) 0.0118(3) 0.0174(5) 0.0000(3) -0.0052(3) 0.0024(3)
O1 0.0192(5) 0.0180(5) 0.0285(6) -0.0105(4) 0.0108(4) -0.0055(4)
N3 0.0183(6) 0.0148(6) 0.0162(6) 0.0023(4) -0.0025(4) 0.0027(4)
C2 0.0201(7) 0.0152(6) 0.0143(6) 0.0002(5) 0.0007(5) -0.0038(5)
C3 0.0199(7) 0.0185(7) 0.0209(7) 0.0002(6) 0.0001(5) -0.0050(6)
C4 0.0260(8) 0.0183(7) 0.0281(8) -0.0015(6) -0.0043(6) -0.0086(6)
C5 0.0424(10) 0.0220(8) 0.0225(8) -0.0075(6) 0.0001(7) -0.0105(7)
C6 0.0443(10) 0.0292(9) 0.0224(8) -0.0111(7) 0.0126(7) -0.0147(8)
N2 0.0307(7) 0.0234(7) 0.0186(6) -0.0073(5) 0.0083(5) -0.0115(6)
C8 0.0120(6) 0.0143(6) 0.0139(6) -0.0023(5) -0.0001(5) -0.0012(5)
C9 0.0133(6) 0.0147(6) 0.0138(6) -0.0016(5) 0.0008(5) -0.0011(5)
C10 0.0121(6) 0.0146(6) 0.0135(6) 0.0007(5) 0.0006(5) -0.0010(5)
C18 0.0129(6) 0.0153(6) 0.0175(6) 0.0024(5) 0.0027(5) -0.0017(5)
C20 0.0203(7) 0.0309(8) 0.0176(7) 0.0042(6) 0.0032(5) 0.0003(6)
C19 0.0208(7) 0.0209(8) 0.0383(9) -0.0002(7) 0.0092(7) -0.0081(6)
C21 0.0129(6) 0.0250(7) 0.0224(7) 0.0039(6) 0.0024(5) 0.0021(5)
C11 0.0152(6) 0.0125(6) 0.0182(6) 0.0000(5) -0.0008(5) -0.0017(5)
C12 0.0156(6) 0.0140(6) 0.0152(6) -0.0022(5) 0.0000(5) 0.0026(5)
C13 0.0114(6) 0.0173(7) 0.0146(6) -0.0022(5) 0.0013(5) 0.0015(5)
C14 0.0209(7) 0.0133(6) 0.0187(7) -0.0032(5) 0.0023(5) 0.0022(5)
C16 0.0515(11) 0.0210(8) 0.0301(9) 0.0043(7) 0.0128(8) 0.0163(8)
C17 0.0282(8) 0.0268(8) 0.0322(9) -0.0150(7) -0.0006(7) -0.0005(7)
C15 0.0255(8) 0.0240(8) 0.0292(8) -0.0093(6) 0.0095(6) 0.0017(6)
C22 0.0323(10) 0.0948(19) 0.0243(9) -0.0064(10) 0.0053(8) 0.0320(12)
C23 0.0425(10) 0.0301(9) 0.0189(7) 0.0000(6) 0.0052(7) 0.0039(8)
C24 0.0591(14) 0.0840(18) 0.0193(9) 0.0071(10) 0.0011(9) -0.0451(14)
C27 0.0216(10) 0.0485(13) 0.0226(9) 0.0045(9) 0.0018(8) 0.0169(9)
C26 0.0245(14) 0.0350(18) 0.0189(11) 0.0074(11) -0.0025(9) 0.0065(12)
C25 0.0434(14) 0.0160(10) 0.0718(18) -0.0052(11) -0.0331(13) 0.0057(9)
C1 0.0180(7) 0.0181(7) 0.0138(6) -0.0017(5) 0.0034(5) -0.0075(5)
C25A 0.0434(14) 0.0160(10) 0.0718(18) -0.0052(11) -0.0331(13) 0.0057(9)
Si2A 0.0148(17) 0.0141(14) 0.0130(18) -0.0007(12) 0.0005(11) 0.0020(11)
C26A 0.025(6) 0.030(6) 0.031(5) -0.006(5) -0.005(4) 0.007(4)
C27A 0.0216(10) 0.0485(13) 0.0226(9) 0.0045(9) 0.0018(8) 0.0169(9)

loop_
_atom_type_symbol
_atom_type_description
_atom_type_scat_dispersion_real
_atom_type_scat_dispersion_imag
_atom_type_scat_source
C C 0.0033 0.0016 'International Tables Vol C Tables 4.2.6.8 and 6.1.1.4'
H H 0.0000 0.0000 'International Tables Vol C Tables 4.2.6.8 and 6.1.1.4'
N N 0.0061 0.0033 'International Tables Vol C Tables 4.2.6.8 and 6.1.1.4'
O O 0.0106 0.0060 'International Tables Vol C Tables 4.2.6.8 and 6.1.1.4'
Si Si 0.0817 0.0704 'International Tables Vol C Tables 4.2.6.8 and 6.1.1.4'
Sn Sn -0.6537 1.4246 'International Tables Vol C Tables 4.2.6.8 and 6.1.1.4'

loop_
_geom_angle_atom_site_label_1
_geom_angle_atom_site_label_2
_geom_angle_atom_site_label_3
_geom_angle
_geom_angle_site_symmetry_1
_geom_angle_site_symmetry_3
_geom_angle_publ_flag
N1 Sn1 N2 67.88(4) . . ?
O1 Sn1 N1 78.20(4) . . ?
O1 Sn1 N2 141.68(4) . . ?
N3 Sn1 N1 107.77(4) . . ?
N3 Sn1 O1 91.10(5) . . ?
N3 Sn1 N2 83.04(5) . . ?
C7 N1 Sn1 128.01(9) . . ?
C7 N1 C1 115.09(12) . . ?
C1 N1 Sn1 116.24(9) . . ?
N1 C7 H7 115.5 . . ?
N1 C7 C8 129.08(13) . . ?
C8 C7 H7 115.5 . . ?
N3 Si1 C22 110.57(7) . . ?
N3 Si1 C23 113.78(8) . . ?
N3 Si1 C24 112.33(10) . . ?
N3 Si1 Si2A 35.29(10) . . ?
C22 Si1 C23 103.80(10) . . ?
C22 Si1 Si2A 145.52(11) . . ?
C23 Si1 Si2A 98.51(12) . . ?
C24 Si1 C22 108.78(13) . . ?
C24 Si1 C23 107.13(9) . . ?
C24 Si1 Si2A 88.91(14) . . ?
N3 Si2 C27 114.75(10) . . ?
N3 Si2 C26 112.08(13) . . ?
N3 Si2 C25 112.31(11) . . ?
C27 Si2 C26 102.83(13) . . ?
C25 Si2 C27 106.58(15) . . ?
C25 Si2 C26 107.59(15) . . ?
C9 O1 Sn1 139.17(9) . . ?
Si1 N3 Sn1 113.92(6) . . ?
Si1 N3 Si2 123.36(8) . . ?
Si2 N3 Sn1 122.48(8) . . ?
Si2A N3 Sn1 135.35(16) . . ?
Si2A N3 Si1 109.16(16) . . ?
C3 C2 C1 121.64(13) . . ?
N2 C2 C3 122.15(14) . . ?
N2 C2 C1 116.17(13) . . ?
C2 C3 H3 120.6 . . ?
C4 C3 C2 118.76(15) . . ?
C4 C3 H3 120.6 . . ?
C3 C4 H4 120.4 . . ?
C5 C4 C3 119.23(15) . . ?
C5 C4 H4 120.4 . . ?
C4 C5 H5 120.8 . . ?
C6 C5 C4 118.45(15) . . ?
C6 C5 H5 120.8 . . ?
C5 C6 H6 118.6 . . ?
N2 C6 C5 122.70(16) . . ?
N2 C6 H6 118.6 . . ?
C2 N2 Sn1 117.07(10) . . ?
C2 N2 C6 118.68(14) . . ?
C6 N2 Sn1 124.12(11) . . ?
C9 C8 C7 123.20(12) . . ?
C13 C8 C7 115.87(12) . . ?
C13 C8 C9 120.86(12) . . ?
O1 C9 C8 121.91(12) . . ?
O1 C9 C10 120.45(12) . . ?
C8 C9 C10 117.60(12) . . ?
C9 C10 C18 119.82(12) . . ?
C11 C10 C9 118.43(12) . . ?
C11 C10 C18 121.71(12) . . ?
C10 C18 C21 109.76(11) . . ?
C20 C18 C10 110.52(12) . . ?
C20 C18 C21 109.89(12) . . ?
C19 C18 C10 111.87(12) . . ?
C19 C18 C20 107.86(13) . . ?
C19 C18 C21 106.86(12) . . ?
C18 C20 H20A 109.5 . . ?
C18 C20 H20B 109.5 . . ?
C18 C20 H20C 109.5 . . ?
H20A C20 H20B 109.5 . . ?
H20A C20 H20C 109.5 . . ?
H20B C20 H20C 109.5 . . ?
C18 C19 H19A 109.5 . . ?
C18 C19 H19B 109.5 . . ?
C18 C19 H19C 109.5 . . ?
H19A C19 H19B 109.5 . . ?
H19A C19 H19C 109.5 . . ?
H19B C19 H19C 109.5 . . ?
C18 C21 H21A 109.5 . . ?
C18 C21 H21B 109.5 . . ?
C18 C21 H21C 109.5 . . ?
H21A C21 H21B 109.5 . . ?
H21A C21 H21C 109.5 . . ?
H21B C21 H21C 109.5 . . ?
C10 C11 H11 117.7 . . ?
C10 C11 C12 124.54(13) . . ?
C12 C11 H11 117.7 . . ?
C11 C12 C14 119.69(13) . . ?
C13 C12 C11 116.49(13) . . ?
C13 C12 C14 123.81(13) . . ?
C8 C13 H13 119.0 . . ?
C12 C13 C8 122.04(13) . . ?
C12 C13 H13 119.0 . . ?
C12 C14 C17 109.72(12) . . ?
C16 C14 C12 109.49(12) . . ?
C16 C14 C17 109.34(14) . . ?
C15 C14 C12 111.90(12) . . ?
C15 C14 C16 108.55(14) . . ?
C15 C14 C17 107.79(13) . . ?
C14 C16 H16A 109.5 . . ?
C14 C16 H16B 109.5 . . ?
C14 C16 H16C 109.5 . . ?
H16A C16 H16B 109.5 . . ?
H16A C16 H16C 109.5 . . ?
H16B C16 H16C 109.5 . . ?
C14 C17 H17A 109.5 . . ?
C14 C17 H17B 109.5 . . ?
C14 C17 H17C 109.5 . . ?
H17A C17 H17B 109.5 . . ?
H17A C17 H17C 109.5 . . ?
H17B C17 H17C 109.5 . . ?
C14 C15 H15A 109.5 . . ?
C14 C15 H15B 109.5 . . ?
C14 C15 H15C 109.5 . . ?
H15A C15 H15B 109.5 . . ?
H15A C15 H15C 109.5 . . ?
H15B C15 H15C 109.5 . . ?
Si1 C22 H22A 109.5 . . ?
Si1 C22 H22B 109.5 . . ?
Si1 C22 H22C 109.5 . . ?
H22A C22 H22B 109.5 . . ?
H22A C22 H22C 109.5 . . ?
H22B C22 H22C 109.5 . . ?
Si1 C23 H23A 109.5 . . ?
Si1 C23 H23B 109.5 . . ?
Si1 C23 H23C 109.5 . . ?
H23A C23 H23B 109.5 . . ?
H23A C23 H23C 109.5 . . ?
H23B C23 H23C 109.5 . . ?
Si1 C24 H24A 109.5 . . ?
Si1 C24 H24B 109.5 . . ?
Si1 C24 H24C 109.5 . . ?
H24A C24 H24B 109.5 . . ?
H24A C24 H24C 109.5 . . ?
H24B C24 H24C 109.5 . . ?
Si2 C27 H27A 109.5 . . ?
Si2 C27 H27B 109.5 . . ?
Si2 C27 H27C 109.5 . . ?
H27A C27 H27B 109.5 . . ?
H27A C27 H27C 109.5 . . ?
H27B C27 H27C 109.5 . . ?
Si2 C26 H26A 109.5 . . ?
Si2 C26 H26B 109.5 . . ?
Si2 C26 H26C 109.5 . . ?
H26A C26 H26B 109.5 . . ?
H26A C26 H26C 109.5 . . ?
H26B C26 H26C 109.5 . . ?
Si2 C25 H25A 109.5 . . ?
Si2 C25 H25B 109.5 . . ?
Si2 C25 H25C 109.5 . . ?
H25A C25 H25B 109.5 . . ?
H25A C25 H25C 109.5 . . ?
H25B C25 H25C 109.5 . . ?
N1 C1 C2 112.62(11) . . ?
N1 C1 H1A 109.1 . . ?
N1 C1 H1B 109.1 . . ?
C2 C1 H1A 109.1 . . ?
C2 C1 H1B 109.1 . . ?
H1A C1 H1B 107.8 . . ?
H25D C25A H25E 109.5 . . ?
H25D C25A H25F 109.5 . . ?
H25E C25A H25F 109.5 . . ?
Si2A C25A H25D 109.5 . . ?
Si2A C25A H25E 109.5 . . ?
Si2A C25A H25F 109.5 . . ?
N3 Si2A Si1 35.55(10) . . ?
N3 Si2A C25A 116.8(4) . . ?
N3 Si2A C26A 114.1(5) . . ?
N3 Si2A C27A 106.9(3) . . ?
C25A Si2A Si1 95.8(4) . . ?
C25A Si2A C26A 107.7(6) . . ?
C26A Si2A Si1 97.5(4) . . ?
C27A Si2A Si1 142.5(3) . . ?
C27A Si2A C25A 106.6(5) . . ?
C27A Si2A C26A 103.5(6) . . ?
Si2A C26A H26D 109.5 . . ?
Si2A C26A H26E 109.5 . . ?
Si2A C26A H26F 109.5 . . ?
H26D C26A H26E 109.5 . . ?
H26D C26A H26F 109.5 . . ?
H26E C26A H26F 109.5 . . ?
Si2A C27A H27D 109.5 . . ?
Si2A C27A H27E 109.5 . . ?
Si2A C27A H27F 109.5 . . ?
H27D C27A H27E 109.5 . . ?
H27D C27A H27F 109.5 . . ?
H27E C27A H27F 109.5 . . ?

loop_
_geom_bond_atom_site_label_1
_geom_bond_atom_site_label_2
_geom_bond_distance
_geom_bond_site_symmetry_2
_geom_bond_publ_flag
Sn1 N1 2.3275(12) . ?
Sn1 O1 2.1768(11) . ?
Sn1 N3 2.1345(12) . ?
Sn1 N2 2.5020(14) . ?
N1 C7 1.2916(18) . ?
N1 C1 1.4713(17) . ?
C7 H7 0.9500 . ?
C7 C8 1.4414(19) . ?
Si1 N3 1.7247(13) . ?
Si1 C22 1.880(2) . ?
Si1 C23 1.8821(19) . ?
Si1 C24 1.874(2) . ?
Si1 Si2A 2.802(5) . ?
Si2 N3 1.7415(17) . ?
Si2 C27 1.873(3) . ?
Si2 C26 1.877(3) . ?
Si2 C25 1.867(3) . ?
O1 C9 1.3001(17) . ?
N3 Si2A 1.713(5) . ?
C2 C3 1.389(2) . ?
C2 N2 1.3334(19) . ?
C2 C1 1.5035(19) . ?
C3 H3 0.9500 . ?
C3 C4 1.385(2) . ?
C4 H4 0.9500 . ?
C4 C5 1.384(2) . ?
C5 H5 0.9500 . ?
C5 C6 1.380(2) . ?
C6 H6 0.9500 . ?
C6 N2 1.344(2) . ?
C8 C9 1.4217(19) . ?
C8 C13 1.4169(19) . ?
C9 C10 1.4423(19) . ?
C10 C18 1.5378(18) . ?
C10 C11 1.3835(19) . ?
C18 C20 1.537(2) . ?
C18 C19 1.532(2) . ?
C18 C21 1.542(2) . ?
C20 H20A 0.9800 . ?
C20 H20B 0.9800 . ?
C20 H20C 0.9800 . ?
C19 H19A 0.9800 . ?
C19 H19B 0.9800 . ?
C19 H19C 0.9800 . ?
C21 H21A 0.9800 . ?
C21 H21B 0.9800 . ?
C21 H21C 0.9800 . ?
C11 H11 0.9500 . ?
C11 C12 1.4183(19) . ?
C12 C13 1.375(2) . ?
C12 C14 1.5333(19) . ?
C13 H13 0.9500 . ?
C14 C16 1.533(2) . ?
C14 C17 1.536(2) . ?
C14 C15 1.533(2) . ?
C16 H16A 0.9800 . ?
C16 H16B 0.9800 . ?
C16 H16C 0.9800 . ?
C17 H17A 0.9800 . ?
C17 H17B 0.9800 . ?
C17 H17C 0.9800 . ?
C15 H15A 0.9800 . ?
C15 H15B 0.9800 . ?
C15 H15C 0.9800 . ?
C22 H22A 0.9800 . ?
C22 H22B 0.9800 . ?
C22 H22C 0.9800 . ?
C23 H23A 0.9800 . ?
C23 H23B 0.9800 . ?
C23 H23C 0.9800 . ?
C24 H24A 0.9800 . ?
C24 H24B 0.9800 . ?
C24 H24C 0.9800 . ?
C27 H27A 0.9800 . ?
C27 H27B 0.9800 . ?
C27 H27C 0.9800 . ?
C26 H26A 0.9800 . ?
C26 H26B 0.9800 . ?
C26 H26C 0.9800 . ?
C25 H25A 0.9800 . ?
C25 H25B 0.9800 . ?
C25 H25C 0.9800 . ?
C1 H1A 0.9900 . ?
C1 H1B 0.9900 . ?
C25A H25D 0.9800 . ?
C25A H25E 0.9800 . ?
C25A H25F 0.9800 . ?
C25A Si2A 1.861(10) . ?
Si2A C26A 1.868(10) . ?
Si2A C27A 1.860(9) . ?
C26A H26D 0.9800 . ?
C26A H26E 0.9800 . ?
C26A H26F 0.9800 . ?
C27A H27D 0.9800 . ?
C27A H27E 0.9800 . ?
C27A H27F 0.9800 . ?

loop_
_geom_torsion_atom_site_label_1
_geom_torsion_atom_site_label_2
_geom_torsion_atom_site_label_3
_geom_torsion_atom_site_label_4
_geom_torsion
_geom_torsion_site_symmetry_1
_geom_torsion_site_symmetry_2
_geom_torsion_site_symmetry_3
_geom_torsion_site_symmetry_4
_geom_torsion_publ_flag
Sn1 N1 C7 C8 6.4(2) . . . . ?
Sn1 N1 C1 C2 -36.00(15) . . . . ?
Sn1 O1 C9 C8 4.7(2) . . . . ?
Sn1 O1 C9 C10 -177.45(11) . . . . ?
Sn1 N3 Si2A Si1 164.2(3) . . . . ?
Sn1 N3 Si2A C25A 105.0(5) . . . . ?
Sn1 N3 Si2A C26A -128.2(5) . . . . ?
Sn1 N3 Si2A C27A -14.3(5) . . . . ?
N1 C7 C8 C9 -7.4(2) . . . . ?
N1 C7 C8 C13 175.71(14) . . . . ?
C7 N1 C1 C2 152.56(13) . . . . ?
C7 C8 C9 O1 1.8(2) . . . . ?
C7 C8 C9 C10 -176.08(13) . . . . ?
C7 C8 C13 C12 177.84(13) . . . . ?
Si1 N3 Si2A C25A -59.3(5) . . . . ?
Si1 N3 Si2A C26A 67.6(6) . . . . ?
Si1 N3 Si2A C27A -178.6(4) . . . . ?
O1 C9 C10 C18 -2.0(2) . . . . ?
O1 C9 C10 C11 -179.83(13) . . . . ?
C2 C3 C4 C5 -0.9(2) . . . . ?
C3 C2 N2 Sn1 -174.80(11) . . . . ?
C3 C2 N2 C6 1.4(2) . . . . ?
C3 C2 C1 N1 -161.71(14) . . . . ?
C3 C4 C5 C6 0.7(3) . . . . ?
C4 C5 C6 N2 0.6(3) . . . . ?
C5 C6 N2 Sn1 174.30(15) . . . . ?
C5 C6 N2 C2 -1.6(3) . . . . ?
N2 C2 C3 C4 -0.2(2) . . . . ?
N2 C2 C1 N1 20.35(19) . . . . ?
C8 C9 C10 C18 175.89(12) . . . . ?
C8 C9 C10 C11 -1.91(19) . . . . ?
C9 C8 C13 C12 0.9(2) . . . . ?
C9 C10 C18 C20 61.98(17) . . . . ?
C9 C10 C18 C19 -177.82(13) . . . . ?
C9 C10 C18 C21 -59.38(17) . . . . ?
C9 C10 C11 C12 1.8(2) . . . . ?
C10 C11 C12 C13 -0.3(2) . . . . ?
C10 C11 C12 C14 178.78(13) . . . . ?
C18 C10 C11 C12 -175.94(13) . . . . ?
C11 C10 C18 C20 -120.30(15) . . . . ?
C11 C10 C18 C19 -0.10(19) . . . . ?
C11 C10 C18 C21 118.34(15) . . . . ?
C11 C12 C13 C8 -1.1(2) . . . . ?
C11 C12 C14 C16 61.75(18) . . . . ?
C11 C12 C14 C17 -58.25(18) . . . . ?
C11 C12 C14 C15 -177.85(13) . . . . ?
C13 C8 C9 O1 178.55(13) . . . . ?
C13 C8 C9 C10 0.7(2) . . . . ?
C13 C12 C14 C16 -119.23(16) . . . . ?
C13 C12 C14 C17 120.77(16) . . . . ?
C13 C12 C14 C15 1.2(2) . . . . ?
C14 C12 C13 C8 179.89(13) . . . . ?
C22 Si1 N3 Sn1 5.74(12) . . . . ?
C22 Si1 N3 Si2 -179.79(13) . . . . ?
C22 Si1 N3 Si2A 173.7(2) . . . . ?
C23 Si1 N3 Sn1 122.08(8) . . . . ?
C23 Si1 N3 Si2 -63.45(12) . . . . ?
C23 Si1 N3 Si2A -70.0(2) . . . . ?
C24 Si1 N3 Sn1 -115.98(9) . . . . ?
C24 Si1 N3 Si2 58.49(13) . . . . ?
C24 Si1 N3 Si2A 52.0(2) . . . . ?
C27 Si2 N3 Sn1 -43.76(14) . . . . ?
C27 Si2 N3 Si1 142.24(12) . . . . ?
C26 Si2 N3 Sn1 -160.56(13) . . . . ?
C26 Si2 N3 Si1 25.43(17) . . . . ?
C25 Si2 N3 Sn1 78.17(15) . . . . ?
C25 Si2 N3 Si1 -95.83(15) . . . . ?
C1 N1 C7 C8 176.60(14) . . . . ?
C1 C2 C3 C4 -178.00(15) . . . . ?
C1 C2 N2 Sn1 3.14(18) . . . . ?
C1 C2 N2 C6 179.33(16) . . . . ?
Si2A Si1 N3 Sn1 -167.9(2) . . . . ?
